data_2233713
loop_
_publ_author_name
'Wu, Hai-Feng'
'Liu, Xin-Yi'
'Zhang, Fan-Hua'
'He, Yun-Xiao'

_publ_section_title
;
 <i>O</i>,<i>O</i>'-Diisopropyl
 <i>S</i>-[2-(benzenesulfonamido)ethyl]phosphorodithioate
;
_journal_coeditor_code ZS2173
_journal_issue 2
_journal_name_full 'Acta Crystallographica Section E'
_journal_page_first o282
_journal_paper_doi 10.1107/S160053681105536X
_journal_volume 68
_journal_year 2012
_chemical_formula_iupac 'C14 H24 N O4 P S3'
_chemical_formula_moiety 'C14 H24 N O4 P S3'
_chemical_formula_sum 'C14 H24 N O4 P S3'
_chemical_formula_weight 397.49
_chemical_name_common
;
<i>O</i>,<i>O</i>'-Diisopropyl
<i>S</i>-[2-(benzenesulfonamido)ethyl]phosphorodithioate
;
_chemical_name_systematic
;
<i>O</i>,<i>O</i>'-Diisopropyl
<i>S</i>-[2-(benzenesulfonamido)ethyl]dithiophosphate
;
_space_group_IT_number 14
_symmetry_cell_setting monoclinic
_symmetry_space_group_name_Hall '-P 2yn'
_symmetry_space_group_name_H-M 'P 1 21/n 1'
_atom_sites_solution_hydrogens geom
_atom_sites_solution_primary direct
_atom_sites_solution_secondary difmap
_audit_creation_method SHELXL-97
_cell_angle_alpha 90.00
_cell_angle_beta 104.99(3)
_cell_angle_gamma 90.00
_cell_formula_units_Z 4
_cell_length_a 8.6431(17)
_cell_length_b 24.465(5)
_cell_length_c 9.875(2)
_cell_measurement_reflns_used 19632
_cell_measurement_temperature 293(2)
_cell_measurement_theta_max 27.45
_cell_measurement_theta_min 3.25
_cell_volume 2017.0(8)
_computing_cell_refinement 'RAPID-AUTO (Rigaku, 1998)'
_computing_data_collection 'RAPID-AUTO (Rigaku, 1998)'
_computing_data_reduction 'CrystalStructure (Rigaku/MSC, 2004)'
_computing_molecular_graphics 'ORTEPII (Johnson, 1976)'
_computing_publication_material 'SHELXL97 (Sheldrick, 2008)'
_computing_structure_refinement 'SHELXL97 (Sheldrick, 2008)'
_computing_structure_solution 'SHELXS97 (Sheldrick, 2008)'
_diffrn_ambient_temperature 293(2)
_diffrn_measured_fraction_theta_full 0.998
_diffrn_measured_fraction_theta_max 0.998
_diffrn_measurement_device_type 'Rigaku R-AXIS RAPID CCD'
_diffrn_measurement_method '\w scans'
_diffrn_radiation_monochromator graphite
_diffrn_radiation_source 'fine-focus sealed tube'
_diffrn_radiation_type MoK\a
_diffrn_radiation_wavelength 0.71073
_diffrn_reflns_av_R_equivalents 0.0287
_diffrn_reflns_av_sigmaI/netI 0.0238
_diffrn_reflns_limit_h_max 10
_diffrn_reflns_limit_h_min -11
_diffrn_reflns_limit_k_max 31
_diffrn_reflns_limit_k_min -31
_diffrn_reflns_limit_l_max 12
_diffrn_reflns_limit_l_min -12
_diffrn_reflns_number 19632
_diffrn_reflns_theta_full 27.45
_diffrn_reflns_theta_max 27.45
_diffrn_reflns_theta_min 3.25
_diffrn_standards_number 0
_exptl_absorpt_coefficient_mu 0.462
_exptl_absorpt_correction_T_max 0.883
_exptl_absorpt_correction_T_min 0.843
_exptl_absorpt_correction_type multi-scan
_exptl_absorpt_process_details '(ABSCOR; Higashi, 1995)'
_exptl_crystal_colour colorless
_exptl_crystal_density_diffrn 1.309
_exptl_crystal_density_method 'not measured'
_exptl_crystal_description block
_exptl_crystal_F_000 840
_exptl_crystal_size_max 0.37
_exptl_crystal_size_mid 0.35
_exptl_crystal_size_min 0.27
_refine_diff_density_max 0.351
_refine_diff_density_min -0.395
_refine_ls_extinction_method none
_refine_ls_goodness_of_fit_ref 1.112
_refine_ls_hydrogen_treatment constr
_refine_ls_matrix_type full
_refine_ls_number_parameters 208
_refine_ls_number_reflns 4605
_refine_ls_number_restraints 0
_refine_ls_restrained_S_all 1.112
_refine_ls_R_factor_all 0.0692
_refine_ls_R_factor_gt 0.0409
_refine_ls_shift/su_max 0.001
_refine_ls_shift/su_mean 0.000
_refine_ls_structure_factor_coef Fsqd
_refine_ls_weighting_details 'calc w=1/[\s^2^(Fo^2^)+(0.0534P)^2^+0.6749P] where P=(Fo^2^+2Fc^2^)/3'
_refine_ls_weighting_scheme calc
_refine_ls_wR_factor_gt 0.1011
_refine_ls_wR_factor_ref 0.1272
_reflns_number_gt 3083
_reflns_number_total 4605
_reflns_threshold_expression I>2\s(I)
_cod_data_source_file zs2173.cif
_cod_data_source_block I
_cod_original_cell_volume 2017.1(8)
_cod_original_sg_symbol_H-M 'P 21/n'
_cod_database_code 2233713
_cod_database_fobs_code 2233713

loop_
_symmetry_equiv_pos_as_xyz
'x, y, z'
'-x+1/2, y+1/2, -z+1/2'
'-x, -y, -z'
'x+1/2, -y+1/2, z+1/2'

loop_
_atom_site_type_symbol
_atom_site_label
_atom_site_fract_x
_atom_site_fract_y
_atom_site_fract_z
_atom_site_U_iso_or_equiv
_atom_site_adp_type
_atom_site_calc_flag
_atom_site_refinement_flags
_atom_site_occupancy
_atom_site_symmetry_multiplicity
P P 0.25939(7) 0.64011(3) 0.36909(6) 0.04780(17) Uani d . 1 1
S S1 0.36714(8) 0.63940(4) 0.22205(8) 0.0740(2) Uani d . 1 1
S S2 0.40173(9) 0.66439(3) 0.56352(7) 0.0654(2) Uani d . 1 1
S S3 0.47902(8) 0.85949(3) 0.34382(7) 0.05828(19) Uani d . 1 1
N N 0.5557(2) 0.81061(8) 0.4499(2) 0.0591(5) Uani d . 1 1
H H0A 0.6574 0.8085 0.4858 0.071 Uiso calc R 1 1
O O1 0.19173(18) 0.58432(6) 0.40940(18) 0.0543(4) Uani d . 1 1
O O2 0.10605(17) 0.67690(7) 0.33022(17) 0.0520(4) Uani d . 1 1
O O3 0.6077(2) 0.89486(8) 0.3366(2) 0.0812(6) Uani d . 1 1
O O4 0.3819(3) 0.83522(9) 0.2196(2) 0.0808(6) Uani d . 1 1
C C1 0.2942(3) 0.53593(10) 0.4530(3) 0.0570(6) Uani d . 1 1
H H1A 0.4064 0.5460 0.4633 0.068 Uiso calc R 1 1
C C2 0.2453(5) 0.49360(13) 0.3407(4) 0.0934(11) Uani d . 1 1
H H2A 0.2640 0.5072 0.2551 0.140 Uiso calc R 1 1
H H2B 0.1336 0.4855 0.3263 0.140 Uiso calc R 1 1
H H2C 0.3070 0.4610 0.3686 0.140 Uiso calc R 1 1
C C3 0.2729(5) 0.51819(14) 0.5913(4) 0.0915(10) Uani d . 1 1
H H3A 0.3072 0.5469 0.6587 0.137 Uiso calc R 1 1
H H3B 0.3358 0.4860 0.6219 0.137 Uiso calc R 1 1
H H3C 0.1620 0.5102 0.5825 0.137 Uiso calc R 1 1
C C4 -0.0043(3) 0.68091(10) 0.4232(3) 0.0551(6) Uani d . 1 1
H H4A 0.0481 0.6651 0.5148 0.066 Uiso calc R 1 1
C C5 -0.1513(3) 0.64868(14) 0.3583(4) 0.0869(10) Uani d . 1 1
H H5A -0.1231 0.6110 0.3520 0.130 Uiso calc R 1 1
H H5B -0.1995 0.6625 0.2661 0.130 Uiso calc R 1 1
H H5C -0.2258 0.6518 0.4150 0.130 Uiso calc R 1 1
C C6 -0.0328(4) 0.74050(12) 0.4411(4) 0.0874(10) Uani d . 1 1
H H6A 0.0667 0.7580 0.4862 0.131 Uiso calc R 1 1
H H6B -0.1070 0.7449 0.4978 0.131 Uiso calc R 1 1
H H6C -0.0763 0.7569 0.3510 0.131 Uiso calc R 1 1
C C7 0.5288(3) 0.71656(11) 0.5167(3) 0.0647(7) Uani d . 1 1
H H7A 0.6232 0.7214 0.5941 0.078 Uiso calc R 1 1
H H7B 0.5640 0.7041 0.4363 0.078 Uiso calc R 1 1
C C8 0.4462(3) 0.76989(10) 0.4830(3) 0.0601(6) Uani d . 1 1
H H8A 0.3538 0.7657 0.4035 0.072 Uiso calc R 1 1
H H8B 0.4088 0.7823 0.5623 0.072 Uiso calc R 1 1
C C9 0.3490(3) 0.89472(9) 0.4243(2) 0.0505(5) Uani d . 1 1
C C10 0.4098(4) 0.93520(10) 0.5218(3) 0.0628(7) Uani d . 1 1
H H10A 0.5180 0.9441 0.5437 0.075 Uiso calc R 1 1
C C11 0.3071(4) 0.96202(12) 0.5857(3) 0.0766(8) Uani d . 1 1
H H11A 0.3463 0.9896 0.6502 0.092 Uiso calc R 1 1
C C12 0.1486(4) 0.94845(13) 0.5552(3) 0.0768(8) Uani d . 1 1
H H12A 0.0810 0.9666 0.5996 0.092 Uiso calc R 1 1
C C13 0.0884(4) 0.90801(14) 0.4589(3) 0.0757(8) Uani d . 1 1
H H13A -0.0196 0.8988 0.4388 0.091 Uiso calc R 1 1
C C14 0.1885(3) 0.88125(11) 0.3926(3) 0.0623(7) Uani d . 1 1
H H14A 0.1481 0.8542 0.3267 0.075 Uiso calc R 1 1

loop_
_atom_site_aniso_label
_atom_site_aniso_U_11
_atom_site_aniso_U_22
_atom_site_aniso_U_33
_atom_site_aniso_U_12
_atom_site_aniso_U_13
_atom_site_aniso_U_23
P 0.0387(3) 0.0591(4) 0.0454(3) 0.0051(3) 0.0104(2) 0.0005(3)
S1 0.0534(4) 0.1117(6) 0.0642(5) 0.0140(4) 0.0283(3) 0.0037(4)
S2 0.0685(4) 0.0623(4) 0.0540(4) -0.0086(3) -0.0046(3) 0.0056(3)
S3 0.0680(4) 0.0611(4) 0.0495(4) -0.0070(3) 0.0221(3) -0.0053(3)
N 0.0486(11) 0.0557(12) 0.0750(15) -0.0015(10) 0.0195(10) -0.0034(10)
O1 0.0462(8) 0.0532(9) 0.0630(11) 0.0029(7) 0.0130(8) -0.0035(8)
O2 0.0439(8) 0.0652(10) 0.0501(10) 0.0141(7) 0.0181(7) 0.0079(7)
O3 0.0895(14) 0.0746(12) 0.0930(16) -0.0182(11) 0.0482(12) 0.0031(11)
O4 0.0968(15) 0.0956(15) 0.0493(11) -0.0054(12) 0.0176(10) -0.0195(10)
C1 0.0523(13) 0.0521(13) 0.0626(16) 0.0069(11) 0.0076(11) -0.0040(11)
C2 0.101(2) 0.0698(19) 0.095(3) 0.0190(18) -0.001(2) -0.0266(17)
C3 0.121(3) 0.078(2) 0.080(2) 0.010(2) 0.035(2) 0.0165(17)
C4 0.0505(13) 0.0622(14) 0.0597(15) 0.0066(12) 0.0268(11) -0.0014(12)
C5 0.0572(16) 0.097(2) 0.116(3) -0.0085(16) 0.0391(18) -0.025(2)
C6 0.089(2) 0.0681(18) 0.123(3) 0.0079(17) 0.061(2) -0.0056(18)
C7 0.0460(13) 0.0616(15) 0.0792(19) 0.0012(12) 0.0031(12) 0.0021(13)
C8 0.0564(14) 0.0547(14) 0.0730(18) -0.0022(12) 0.0237(13) -0.0054(12)
C9 0.0616(14) 0.0488(12) 0.0403(12) -0.0011(11) 0.0118(10) 0.0044(9)
C10 0.0729(17) 0.0571(14) 0.0581(16) -0.0088(13) 0.0165(13) -0.0068(12)
C11 0.103(2) 0.0637(17) 0.0653(19) 0.0023(17) 0.0264(17) -0.0104(14)
C12 0.090(2) 0.0785(19) 0.0666(19) 0.0278(18) 0.0287(17) 0.0078(15)
C13 0.0605(16) 0.096(2) 0.069(2) 0.0095(16) 0.0140(14) 0.0131(17)
C14 0.0616(15) 0.0693(16) 0.0513(15) -0.0022(13) 0.0059(12) -0.0012(12)

loop_
_atom_type_symbol
_atom_type_description
_atom_type_scat_dispersion_real
_atom_type_scat_dispersion_imag
_atom_type_scat_source
C C 0.0033 0.0016 'International Tables Vol C Tables 4.2.6.8 and 6.1.1.4'
H H 0.0000 0.0000 'International Tables Vol C Tables 4.2.6.8 and 6.1.1.4'
N N 0.0061 0.0033 'International Tables Vol C Tables 4.2.6.8 and 6.1.1.4'
O O 0.0106 0.0060 'International Tables Vol C Tables 4.2.6.8 and 6.1.1.4'
P P 0.1023 0.0942 'International Tables Vol C Tables 4.2.6.8 and 6.1.1.4'
S S 0.1246 0.1234 'International Tables Vol C Tables 4.2.6.8 and 6.1.1.4'

loop_
_geom_angle_atom_site_label_1
_geom_angle_atom_site_label_2
_geom_angle_atom_site_label_3
_geom_angle
O2 P O1 102.35(9)
O2 P S1 111.46(7)
O1 P S1 117.91(7)
O2 P S2 108.85(8)
O1 P S2 100.58(7)
S1 P S2 114.48(5)
C7 S2 P 102.56(10)
O4 S3 O3 120.22(14)
O4 S3 N 107.55(13)
O3 S3 N 106.68(13)
O4 S3 C9 106.87(12)
O3 S3 C9 108.84(12)
N S3 C9 105.83(11)
C8 N S3 117.80(17)
C8 N H0A 121.1
S3 N H0A 121.1
C1 O1 P 122.36(15)
C4 O2 P 121.58(15)
O1 C1 C3 107.1(2)
O1 C1 C2 107.8(2)
C3 C1 C2 113.6(3)
O1 C1 H1A 109.4
C3 C1 H1A 109.4
C2 C1 H1A 109.4
C1 C2 H2A 109.5
C1 C2 H2B 109.5
H2A C2 H2B 109.5
C1 C2 H2C 109.5
H2A C2 H2C 109.5
H2B C2 H2C 109.5
C1 C3 H3A 109.5
C1 C3 H3B 109.5
H3A C3 H3B 109.5
C1 C3 H3C 109.5
H3A C3 H3C 109.5
H3B C3 H3C 109.5
O2 C4 C5 108.1(2)
O2 C4 C6 106.8(2)
C5 C4 C6 114.7(2)
O2 C4 H4A 109.0
C5 C4 H4A 109.0
C6 C4 H4A 109.0
C4 C5 H5A 109.5
C4 C5 H5B 109.5
H5A C5 H5B 109.5
C4 C5 H5C 109.5
H5A C5 H5C 109.5
H5B C5 H5C 109.5
C4 C6 H6A 109.5
C4 C6 H6B 109.5
H6A C6 H6B 109.5
C4 C6 H6C 109.5
H6A C6 H6C 109.5
H6B C6 H6C 109.5
C8 C7 S2 112.74(18)
C8 C7 H7A 109.0
S2 C7 H7A 109.0
C8 C7 H7B 109.0
S2 C7 H7B 109.0
H7A C7 H7B 107.8
N C8 C7 110.2(2)
N C8 H8A 109.6
C7 C8 H8A 109.6
N C8 H8B 109.6
C7 C8 H8B 109.6
H8A C8 H8B 108.1
C14 C9 C10 120.4(2)
C14 C9 S3 120.14(19)
C10 C9 S3 119.4(2)
C11 C10 C9 118.9(3)
C11 C10 H10A 120.5
C9 C10 H10A 120.5
C12 C11 C10 120.7(3)
C12 C11 H11A 119.7
C10 C11 H11A 119.7
C11 C12 C13 120.4(3)
C11 C12 H12A 119.8
C13 C12 H12A 119.8
C12 C13 C14 119.8(3)
C12 C13 H13A 120.1
C14 C13 H13A 120.1
C13 C14 C9 119.7(3)
C13 C14 H14A 120.1
C9 C14 H14A 120.1

loop_
_geom_bond_atom_site_label_1
_geom_bond_atom_site_label_2
_geom_bond_distance
P O2 1.5654(16)
P O1 1.5761(18)
P S1 1.9171(10)
P S2 2.0811(11)
S2 C7 1.820(3)
S3 O4 1.425(2)
S3 O3 1.4254(19)
S3 N 1.615(2)
S3 C9 1.761(3)
N C8 1.468(3)
N H0A 0.8600
O1 C1 1.474(3)
O2 C4 1.489(3)
C1 C3 1.489(4)
C1 C2 1.496(4)
C1 H1A 0.9800
C2 H2A 0.9600
C2 H2B 0.9600
C2 H2C 0.9600
C3 H3A 0.9600
C3 H3B 0.9600
C3 H3C 0.9600
C4 C5 1.492(4)
C4 C6 1.497(4)
C4 H4A 0.9800
C5 H5A 0.9600
C5 H5B 0.9600
C5 H5C 0.9600
C6 H6A 0.9600
C6 H6B 0.9600
C6 H6C 0.9600
C7 C8 1.484(4)
C7 H7A 0.9700
C7 H7B 0.9700
C8 H8A 0.9700
C8 H8B 0.9700
C9 C14 1.381(3)
C9 C10 1.386(3)
C10 C11 1.381(4)
C10 H10A 0.9300
C11 C12 1.365(4)
C11 H11A 0.9300
C12 C13 1.377(4)
C12 H12A 0.9300
C13 C14 1.378(4)
C13 H13A 0.9300
C14 H14A 0.9300

loop_
_geom_hbond_atom_site_label_D
_geom_hbond_atom_site_label_H
_geom_hbond_atom_site_label_A
_geom_hbond_site_symmetry_A
_geom_hbond_distance_DH
_geom_hbond_distance_HA
_geom_hbond_distance_DA
_geom_hbond_angle_DHA
_geom_hbond_publ_flag
N H0A S1 4_565 0.86 2.86 3.496(2) 132 yes
C7 H7B S1 . 0.97 2.83 3.447(3) 122 yes
C8 H8A O4 . 0.97 2.55 2.980(3) 107 no
C14 H14A O4 . 0.93 2.55 2.908(4) 103 no

loop_
_cod_related_entry_id
_cod_related_entry_database
_cod_related_entry_code
1 ChemSpider 12397
